data_1512663
loop_
_publ_author_name
'Kris A. Pineda'
'James C. Fettinger'
'Jacqueline R. Houston'

_publ_section_title
;
 A new aqueous molybdenum cluster with a Mo~3~(u~3~-CCH~3~)(\m~3~-O)
 trinuclear core
;
_journal_name_full
;
Inorganica Chimica Acta
;
_journal_page_first 485
_journal_page_last 489
_journal_paper_doi 10.1016/j.ica.2012.03.037
_journal_volume 392
_journal_year 2012
_chemical_formula_moiety 'C41 H80 Mo6 O32, 8(H2 O), 2(Br)'
_chemical_formula_sum 'C41 H96 Br2 Mo6 O40'
_chemical_formula_weight 1964.64
_space_group_IT_number 2
_symmetry_cell_setting triclinic
_symmetry_space_group_name_Hall '-P 1'
_symmetry_space_group_name_H-M 'P -1'
_atom_sites_solution_hydrogens geom
_atom_sites_solution_primary direct
_atom_sites_solution_secondary difmap
_cell_angle_alpha 60.0511(12)
_cell_angle_beta 88.9275(12)
_cell_angle_gamma 70.2585(13)
_cell_formula_units_Z 1
_cell_length_a 11.6658(11)
_cell_length_b 13.7602(12)
_cell_length_c 13.7673(12)
_cell_measurement_reflns_used 9971
_cell_measurement_temperature 90(2)
_cell_measurement_theta_max 27.50
_cell_measurement_theta_min 2.28
_cell_volume 1771.6(3)
_computing_cell_refinement 'SAINT (7.68A) (Bruker, 2009)'
_computing_data_collection 'SMART (Version 5.054) (Bruker, 2002)'
_computing_data_reduction 'SAINT (7.68A) (Bruker, 2009)'
_computing_molecular_graphics 'Bruker SHELXTL'
_computing_publication_material 'Bruker SHELXTL'
_computing_structure_refinement 'SHELXL-97 (Sheldrick, 2008)'
_computing_structure_solution 'SHELXS-97 (Sheldrick, 2008)'
_diffrn_ambient_temperature 90(2)
_diffrn_measured_fraction_theta_full 1.000
_diffrn_measured_fraction_theta_max 1.000
_diffrn_measurement_device_type 'Bruker APEX-II CCD'
_diffrn_measurement_method '\f and \w scans'
_diffrn_radiation_monochromator graphite
_diffrn_radiation_source 'fine-focus sealed tube'
_diffrn_radiation_type MoK\a
_diffrn_radiation_wavelength 0.71073
_diffrn_reflns_av_R_equivalents 0.0316
_diffrn_reflns_av_sigmaI/netI 0.0292
_diffrn_reflns_limit_h_max 15
_diffrn_reflns_limit_h_min -15
_diffrn_reflns_limit_k_max 17
_diffrn_reflns_limit_k_min -17
_diffrn_reflns_limit_l_max 17
_diffrn_reflns_limit_l_min -17
_diffrn_reflns_number 28851
_diffrn_reflns_theta_full 27.50
_diffrn_reflns_theta_max 27.50
_diffrn_reflns_theta_min 1.74
_exptl_absorpt_coefficient_mu 2.248
_exptl_absorpt_correction_T_max 0.8549
_exptl_absorpt_correction_T_min 0.6984
_exptl_absorpt_correction_type multi-scan
_exptl_absorpt_process_details 'SADABS 2008/1 (Sheldrick, 2008)'
_exptl_crystal_colour Red-Orange
_exptl_crystal_density_diffrn 1.841
_exptl_crystal_density_method 'not measured'
_exptl_crystal_description Block
_exptl_crystal_F_000 984
_exptl_crystal_size_max 0.17
_exptl_crystal_size_mid 0.13
_exptl_crystal_size_min 0.07
_refine_diff_density_max 0.875
_refine_diff_density_min -0.553
_refine_diff_density_rms 0.095
_refine_ls_extinction_method none
_refine_ls_goodness_of_fit_ref 1.089
_refine_ls_hydrogen_treatment mixed
_refine_ls_matrix_type full
_refine_ls_number_parameters 501
_refine_ls_number_reflns 8131
_refine_ls_number_restraints 14
_refine_ls_restrained_S_all 1.088
_refine_ls_R_factor_all 0.0334
_refine_ls_R_factor_gt 0.0243
_refine_ls_shift/su_max 0.002
_refine_ls_shift/su_mean 0.000
_refine_ls_structure_factor_coef Fsqd
_refine_ls_weighting_details 'calc w=1/[\s^2^(Fo^2^)+(0.0162P)^2^+2.1689P] where P=(Fo^2^+2Fc^2^)/3'
_refine_ls_weighting_scheme calc
_refine_ls_wR_factor_gt 0.0512
_refine_ls_wR_factor_ref 0.0555
_reflns_number_gt 6953
_reflns_number_total 8131
_reflns_threshold_expression >2sigma(I)
_cod_data_source_file ICA-2012-392-485-489.cif
_cod_data_source_block jf2069f2
_cod_database_code 1512663

loop_
_symmetry_equiv_pos_as_xyz
'x, y, z'
'-x, -y, -z'

loop_
_atom_site_label
_atom_site_type_symbol
_atom_site_fract_x
_atom_site_fract_y
_atom_site_fract_z
_atom_site_U_iso_or_equiv
_atom_site_adp_type
_atom_site_occupancy
_atom_site_symmetry_multiplicity
_atom_site_calc_flag
_atom_site_refinement_flags
_atom_site_disorder_assembly
_atom_site_disorder_group
Mo1 Mo 0.641990(19) 0.039348(18) 0.132160(17) 0.00997(5) Uani 1 1 d . A .
Mo2 Mo 0.640332(19) 0.058617(18) 0.323046(17) 0.00995(5) Uani 1 1 d . A .
Mo3 Mo 0.641349(19) 0.249173(18) 0.113585(17) 0.00996(5) Uani 1 1 d . A .
Br1 Br 0.00377(3) 0.50999(2) 0.80334(2) 0.02234(7) Uani 1 1 d . . .
O1 O 0.64391(17) -0.05997(16) 0.05132(15) 0.0146(4) Uani 1 1 d D . .
H1A H 0.592(3) -0.092(3) 0.059(3) 0.040(10) Uiso 1 1 d D . .
H1B H 0.7111(18) -0.100(3) 0.043(3) 0.039(10) Uiso 1 1 d D . .
O2 O 0.63931(17) -0.02245(16) 0.50149(15) 0.0153(4) Uani 1 1 d D . .
H2A H 0.700(2) -0.081(2) 0.550(2) 0.046(11) Uiso 1 1 d D . .
H2B H 0.589(2) 0.011(3) 0.529(3) 0.033(10) Uiso 1 1 d D . .
O3 O 0.64270(17) 0.42762(15) 0.01684(15) 0.0144(4) Uani 1 1 d D . .
H3A H 0.707(2) 0.441(4) 0.022(3) 0.056(13) Uiso 1 1 d D . .
H3B H 0.593(2) 0.482(2) -0.0445(16) 0.026(9) Uiso 1 1 d D . .
O4 O 0.52982(15) 0.15704(14) 0.17003(14) 0.0110(3) Uani 1 1 d . . .
O5 O 0.50890(16) -0.03996(15) 0.19963(14) 0.0143(4) Uani 1 1 d . . .
O6 O 0.50448(16) -0.02227(15) 0.35218(14) 0.0133(3) Uani 1 1 d . . .
O7 O 0.76593(16) -0.13964(15) 0.24979(15) 0.0147(4) Uani 1 1 d . . .
O8 O 0.76517(16) -0.12376(15) 0.40364(14) 0.0142(4) Uani 1 1 d . . .
O9 O 0.50850(15) 0.16745(15) -0.02343(14) 0.0126(3) Uani 1 1 d . . .
O10 O 0.51073(16) 0.33559(15) -0.03831(14) 0.0135(3) Uani 1 1 d . . .
O11 O 0.77045(16) 0.06703(15) 0.02099(15) 0.0145(4) Uani 1 1 d . . .
O12 O 0.76565(16) 0.23972(15) 0.00096(15) 0.0145(4) Uani 1 1 d . . .
O13 O 0.50884(16) 0.19903(15) 0.33853(14) 0.0137(3) Uani 1 1 d . . .
O14 O 0.50428(15) 0.35285(15) 0.16833(14) 0.0126(3) Uani 1 1 d . . .
O15 O 0.76591(16) 0.10662(15) 0.38215(14) 0.0150(4) Uani 1 1 d . . .
O16 O 0.76377(16) 0.26237(15) 0.21370(15) 0.0152(4) Uani 1 1 d . . .
C1 C 0.7617(2) 0.0716(2) 0.2104(2) 0.0107(5) Uani 1 1 d . . .
C2 C 0.897(4) 0.014(3) 0.232(3) 0.015(2) Uani 0.50 1 d P A 1
H2C H 0.9162 -0.0332 0.1940 0.018 Uiso 0.50 1 calc PR A 1
H2D H 0.9223 -0.0465 0.3152 0.018 Uiso 0.50 1 calc PR A 1
C2A C 0.906(4) 0.016(3) 0.241(3) 0.015(2) Uani 0.50 1 d P A 2
H2E H 0.9381 0.0798 0.1972 0.023 Uiso 0.50 1 calc PR A 2
H2F H 0.9383 -0.0474 0.2233 0.023 Uiso 0.50 1 calc PR A 2
H2G H 0.9316 -0.0187 0.3229 0.023 Uiso 0.50 1 calc PR A 2
C3 C 0.9877(5) 0.0837(5) 0.2003(5) 0.0217(12) Uani 0.50 1 d P A 1
H3C H 0.9842 0.1188 0.2478 0.033 Uiso 0.50 1 calc PR A 1
H3D H 0.9628 0.1486 0.1198 0.033 Uiso 0.50 1 calc PR A 1
H3E H 1.0725 0.0273 0.2137 0.033 Uiso 0.50 1 calc PR A 1
C4 C 0.4662(2) -0.0498(2) 0.2874(2) 0.0138(5) Uani 1 1 d . . .
C5 C 0.3612(3) -0.0942(3) 0.3170(3) 0.0237(6) Uani 1 1 d . . .
H5A H 0.3689 -0.1395 0.4010 0.033(9) Uiso 1 1 calc R . .
H5B H 0.2820 -0.0230 0.2852 0.064(13) Uiso 1 1 calc R . .
C6 C 0.3557(4) -0.1741(4) 0.2743(3) 0.0507(12) Uani 1 1 d . . .
H6A H 0.4297 -0.2492 0.3117 0.079(17) Uiso 1 1 calc R . .
H6B H 0.3522 -0.1318 0.1916 0.095(18) Uiso 1 1 calc R . .
H6C H 0.2816 -0.1936 0.2918 0.042(10) Uiso 1 1 calc R . .
C7 C 0.7985(2) -0.1824(2) 0.3545(2) 0.0133(5) Uani 1 1 d . . .
C8 C 0.8847(2) -0.3144(2) 0.4261(2) 0.0187(5) Uani 1 1 d . . .
H8A H 0.8827 -0.3434 0.5077 0.027(8) Uiso 1 1 calc R . .
H8B H 0.9704 -0.3216 0.4144 0.020(8) Uiso 1 1 calc R . .
C9 C 0.8486(3) -0.3942(3) 0.3958(3) 0.0291(7) Uani 1 1 d . . .
H9A H 0.8559 -0.3693 0.3164 0.038(10) Uiso 1 1 calc R . .
H9B H 0.7629 -0.3855 0.4052 0.042(10) Uiso 1 1 calc R . .
H9C H 0.9040 -0.4791 0.4463 0.050(11) Uiso 1 1 calc R . .
C10 C 0.4703(2) 0.2820(2) -0.0733(2) 0.0127(5) Uani 1 1 d . . .
C11 C 0.3697(2) 0.3563(2) -0.1775(2) 0.0196(6) Uani 1 1 d . . .
H11A H 0.2883 0.3690 -0.1531 0.040(10) Uiso 1 1 calc R . .
H11B H 0.3768 0.3098 -0.2151 0.022(8) Uiso 1 1 calc R . .
C12 C 0.3731(3) 0.4785(3) -0.2635(3) 0.0365(8) Uani 1 1 d . . .
H12A H 0.4503 0.4670 -0.2934 0.043(11) Uiso 1 1 calc R . .
H12B H 0.3690 0.5244 -0.2265 0.041(10) Uiso 1 1 calc R . .
H12C H 0.3023 0.5233 -0.3262 0.040(10) Uiso 1 1 calc R . .
C13 C 0.8034(2) 0.1561(2) -0.0202(2) 0.0144(5) Uani 1 1 d . . .
C14 C 0.8980(3) 0.1605(2) -0.0976(2) 0.0218(6) Uani 1 1 d . . .
H14A H 0.8987 0.1073 -0.1264 0.023(8) Uiso 1 1 calc R . .
H14B H 0.9812 0.1279 -0.0523 0.027(8) Uiso 1 1 calc R . .
C15 C 0.8734(3) 0.2871(3) -0.1984(3) 0.0296(7) Uani 1 1 d . . .
H15A H 0.8719 0.3406 -0.1707 0.048(11) Uiso 1 1 calc R . .
H15B H 0.7933 0.3183 -0.2462 0.020(8) Uiso 1 1 calc R . .
H15C H 0.9391 0.2841 -0.2435 0.032(9) Uiso 1 1 calc R . .
C16 C 0.4668(2) 0.3095(2) 0.2628(2) 0.0129(5) Uani 1 1 d . . .
C17 C 0.3644(2) 0.3970(2) 0.2815(2) 0.0190(5) Uani 1 1 d . . .
H17A H 0.2838 0.4059 0.2493 0.038(10) Uiso 1 1 calc R . .
H17B H 0.3709 0.4774 0.2391 0.022(8) Uiso 1 1 calc R . .
C18 C 0.3661(4) 0.3589(3) 0.4057(3) 0.0370(8) Uani 1 1 d . . .
H18A H 0.4432 0.3554 0.4370 0.031(9) Uiso 1 1 calc R . .
H18B H 0.3611 0.2787 0.4487 0.039(10) Uiso 1 1 calc R . .
H18C H 0.2952 0.4178 0.4117 0.055(12) Uiso 1 1 calc R . .
C19 C 0.7993(2) 0.1934(2) 0.3202(2) 0.0156(5) Uani 1 1 d . . .
C20 C 0.8894(3) 0.2146(3) 0.3779(3) 0.0259(6) Uani 1 1 d . . .
H20A H 0.8882 0.2972 0.3265 0.034(9) Uiso 1 1 calc R . .
H20B H 0.9741 0.1560 0.3915 0.029(9) Uiso 1 1 calc R . .
C21 C 0.8581(4) 0.2006(3) 0.4927(3) 0.0420(9) Uani 1 1 d . . .
H21A H 0.8643 0.1174 0.5456 0.047(11) Uiso 1 1 calc R . .
H21B H 0.7736 0.2572 0.4800 0.082(17) Uiso 1 1 calc R . .
H21C H 0.9166 0.2185 0.5252 0.057(12) Uiso 1 1 calc R . .
O21 O 0.27089(18) 0.25112(18) 0.12005(17) 0.0222(4) Uani 1 1 d D . .
H21D H 0.3491(10) 0.224(3) 0.133(3) 0.034(10) Uiso 1 1 d D . .
H21E H 0.247(4) 0.3271(10) 0.083(3) 0.060(13) Uiso 1 1 d D . .
O22 O 0.1834(2) 0.1939(2) 0.32431(18) 0.0304(5) Uani 1 1 d D . .
H22A H 0.208(3) 0.213(3) 0.2621(17) 0.035(10) Uiso 1 1 d D . .
H22B H 0.139(3) 0.2613(18) 0.314(3) 0.050(12) Uiso 1 1 d D . .
O23 O 0.1589(2) 0.2020(2) 0.9782(2) 0.0264(4) Uani 1 1 d D . .
H23A H 0.190(3) 0.207(4) 1.029(2) 0.053(13) Uiso 1 1 d D . .
H23B H 0.111(3) 0.2717(17) 0.928(3) 0.052(13) Uiso 1 1 d D . .
O24 O 0.83295(19) 0.49735(19) -0.00019(18) 0.0237(4) Uani 1 1 d D . .
H24A H 0.873(3) 0.481(3) 0.059(2) 0.048(12) Uiso 1 1 d D . .
H24B H 0.881(3) 0.483(3) -0.042(3) 0.045(11) Uiso 1 1 d D . .

loop_
_atom_site_aniso_label
_atom_site_aniso_U_11
_atom_site_aniso_U_22
_atom_site_aniso_U_33
_atom_site_aniso_U_23
_atom_site_aniso_U_13
_atom_site_aniso_U_12
Mo1 0.01133(10) 0.00782(10) 0.01072(10) -0.00493(8) 0.00262(8) -0.00348(8)
Mo2 0.01087(10) 0.00847(10) 0.01045(10) -0.00497(8) 0.00216(8) -0.00360(8)
Mo3 0.01047(10) 0.00793(10) 0.01141(10) -0.00491(8) 0.00275(8) -0.00369(8)
Br1 0.01918(14) 0.02065(14) 0.02835(15) -0.01373(12) 0.00503(11) -0.00743(11)
O1 0.0174(10) 0.0132(9) 0.0181(9) -0.0107(8) 0.0050(8) -0.0071(8)
O2 0.0167(10) 0.0137(9) 0.0117(9) -0.0065(8) 0.0030(7) -0.0020(8)
O3 0.0144(9) 0.0098(9) 0.0159(9) -0.0042(7) 0.0015(7) -0.0051(7)
O4 0.0107(8) 0.0103(8) 0.0121(8) -0.0060(7) 0.0025(6) -0.0039(7)
O5 0.0174(9) 0.0142(9) 0.0140(9) -0.0074(7) 0.0041(7) -0.0089(7)
O6 0.0148(9) 0.0142(8) 0.0142(9) -0.0080(7) 0.0052(7) -0.0082(7)
O7 0.0169(9) 0.0095(8) 0.0152(9) -0.0060(7) 0.0021(7) -0.0028(7)
O8 0.0146(9) 0.0111(8) 0.0145(9) -0.0064(7) 0.0017(7) -0.0027(7)
O9 0.0149(9) 0.0101(8) 0.0124(8) -0.0056(7) 0.0016(7) -0.0047(7)
O10 0.0153(9) 0.0100(8) 0.0134(8) -0.0053(7) 0.0014(7) -0.0041(7)
O11 0.0152(9) 0.0134(9) 0.0158(9) -0.0083(7) 0.0054(7) -0.0057(7)
O12 0.0146(9) 0.0122(8) 0.0177(9) -0.0082(7) 0.0080(7) -0.0058(7)
O13 0.0147(9) 0.0123(8) 0.0137(8) -0.0071(7) 0.0043(7) -0.0044(7)
O14 0.0129(8) 0.0107(8) 0.0135(8) -0.0068(7) 0.0042(7) -0.0032(7)
O15 0.0162(9) 0.0152(9) 0.0146(9) -0.0078(7) 0.0017(7) -0.0068(7)
O16 0.0150(9) 0.0133(9) 0.0173(9) -0.0072(7) 0.0016(7) -0.0067(7)
C1 0.0131(11) 0.0093(11) 0.0099(11) -0.0048(9) 0.0024(9) -0.0047(9)
C2 0.011(4) 0.0181(17) 0.019(4) -0.012(2) 0.001(3) -0.0055(19)
C2A 0.011(4) 0.0181(17) 0.019(4) -0.012(2) 0.001(3) -0.0055(19)
C3 0.013(3) 0.023(3) 0.026(3) -0.011(2) 0.003(2) -0.007(2)
C4 0.0165(12) 0.0079(11) 0.0143(12) -0.0043(10) 0.0014(10) -0.0043(10)
C5 0.0258(15) 0.0309(16) 0.0279(15) -0.0183(13) 0.0127(12) -0.0214(13)
C6 0.073(3) 0.083(3) 0.055(2) -0.053(2) 0.040(2) -0.069(3)
C7 0.0156(12) 0.0120(12) 0.0140(12) -0.0062(10) 0.0037(10) -0.0080(10)
C8 0.0196(13) 0.0122(12) 0.0173(13) -0.0067(11) -0.0008(10) 0.0003(10)
C9 0.0356(18) 0.0162(14) 0.0245(15) -0.0084(12) -0.0047(13) -0.0008(13)
C10 0.0110(11) 0.0138(12) 0.0127(12) -0.0068(10) 0.0059(9) -0.0044(9)
C11 0.0193(13) 0.0163(13) 0.0180(13) -0.0076(11) -0.0032(11) -0.0029(11)
C12 0.053(2) 0.0181(15) 0.0246(16) -0.0008(13) -0.0114(15) -0.0144(15)
C13 0.0164(12) 0.0108(11) 0.0123(12) -0.0048(10) 0.0010(10) -0.0031(10)
C14 0.0249(15) 0.0225(14) 0.0261(15) -0.0165(12) 0.0146(12) -0.0125(12)
C15 0.0426(19) 0.0302(16) 0.0287(16) -0.0189(14) 0.0212(14) -0.0228(15)
C16 0.0121(12) 0.0131(12) 0.0163(12) -0.0087(10) 0.0033(9) -0.0061(10)
C17 0.0197(13) 0.0159(13) 0.0228(14) -0.0117(11) 0.0098(11) -0.0063(11)
C18 0.056(2) 0.0243(16) 0.0265(16) -0.0151(14) 0.0227(16) -0.0089(15)
C19 0.0167(12) 0.0128(12) 0.0180(13) -0.0093(10) 0.0055(10) -0.0045(10)
C20 0.0237(15) 0.0225(14) 0.0286(15) -0.0087(13) -0.0049(12) -0.0127(12)
C21 0.062(3) 0.040(2) 0.0242(17) -0.0069(15) -0.0054(16) -0.034(2)
O21 0.0174(10) 0.0213(11) 0.0246(11) -0.0114(9) 0.0033(8) -0.0045(9)
O22 0.0250(11) 0.0269(12) 0.0191(11) -0.0062(10) 0.0037(9) 0.0027(9)
O23 0.0238(11) 0.0249(11) 0.0354(13) -0.0202(11) 0.0064(10) -0.0073(9)
O24 0.0199(10) 0.0263(11) 0.0267(11) -0.0130(10) 0.0062(9) -0.0122(9)

loop_
_atom_type_symbol
_atom_type_description
_atom_type_scat_dispersion_real
_atom_type_scat_dispersion_imag
_atom_type_scat_source
C C 0.0033 0.0016 'International Tables Vol C Tables 4.2.6.8 and 6.1.1.4'
H H 0.0000 0.0000 'International Tables Vol C Tables 4.2.6.8 and 6.1.1.4'
O O 0.0106 0.0060 'International Tables Vol C Tables 4.2.6.8 and 6.1.1.4'
Mo Mo -1.6832 0.6857 'International Tables Vol C Tables 4.2.6.8 and 6.1.1.4'
Br Br -0.2901 2.4595 'International Tables Vol C Tables 4.2.6.8 and 6.1.1.4'

loop_
_geom_angle_atom_site_label_1
_geom_angle_atom_site_label_2
_geom_angle_atom_site_label_3
_geom_angle
O4 Mo1 C1 76.04(8)
O4 Mo1 O11 127.68(7)
C1 Mo1 O11 78.44(8)
O4 Mo1 O7 126.48(7)
C1 Mo1 O7 79.03(8)
O11 Mo1 O7 91.50(7)
O4 Mo1 O5 79.03(7)
C1 Mo1 O5 129.31(8)
O11 Mo1 O5 148.53(7)
O7 Mo1 O5 81.59(7)
O4 Mo1 O1 143.23(7)
C1 Mo1 O1 140.68(8)
O11 Mo1 O1 72.94(7)
O7 Mo1 O1 75.41(7)
O5 Mo1 O1 75.61(7)
O4 Mo1 O9 77.79(6)
C1 Mo1 O9 127.75(8)
O11 Mo1 O9 83.18(7)
O7 Mo1 O9 150.30(6)
O5 Mo1 O9 87.83(6)
O1 Mo1 O9 75.10(7)
O4 Mo1 Mo3 46.23(5)
C1 Mo1 Mo3 47.65(6)
O11 Mo1 Mo3 83.32(5)
O7 Mo1 Mo3 126.46(5)
O5 Mo1 Mo3 125.25(5)
O1 Mo1 Mo3 148.60(5)
O9 Mo1 Mo3 82.07(4)
O4 Mo1 Mo2 46.25(5)
C1 Mo1 Mo2 47.82(6)
O11 Mo1 Mo2 126.16(5)
O7 Mo1 Mo2 82.41(5)
O5 Mo1 Mo2 83.54(5)
O1 Mo1 Mo2 151.38(5)
O9 Mo1 Mo2 124.01(5)
Mo3 Mo1 Mo2 60.012(7)
O4 Mo2 C1 76.01(8)
O4 Mo2 O8 127.08(7)
C1 Mo2 O8 79.29(8)
O4 Mo2 O15 126.96(7)
C1 Mo2 O15 78.43(8)
O8 Mo2 O15 91.78(7)
O4 Mo2 O13 79.59(7)
C1 Mo2 O13 128.84(8)
O8 Mo2 O13 148.16(7)
O15 Mo2 O13 81.65(7)
O4 Mo2 O2 143.09(7)
C1 Mo2 O2 140.84(8)
O8 Mo2 O2 72.70(7)
O15 Mo2 O2 75.71(7)
O13 Mo2 O2 75.49(7)
O4 Mo2 O6 77.33(6)
C1 Mo2 O6 128.10(8)
O8 Mo2 O6 82.61(7)
O15 Mo2 O6 150.57(7)
O13 Mo2 O6 88.01(6)
O2 Mo2 O6 75.03(7)
O4 Mo2 Mo3 46.19(5)
C1 Mo2 Mo3 47.62(6)
O8 Mo2 Mo3 126.73(5)
O15 Mo2 Mo3 82.76(5)
O13 Mo2 Mo3 83.54(5)
O2 Mo2 Mo3 151.74(5)
O6 Mo2 Mo3 123.51(5)
O4 Mo2 Mo1 46.14(5)
C1 Mo2 Mo1 47.89(6)
O8 Mo2 Mo1 83.08(5)
O15 Mo2 Mo1 126.16(5)
O13 Mo2 Mo1 125.72(5)
O2 Mo2 Mo1 148.32(5)
O6 Mo2 Mo1 81.99(4)
Mo3 Mo2 Mo1 59.938(10)
O4 Mo3 C1 76.25(8)
O4 Mo3 O16 126.65(7)
C1 Mo3 O16 79.14(8)
O4 Mo3 O12 126.07(7)
C1 Mo3 O12 79.06(8)
O16 Mo3 O12 93.80(7)
O4 Mo3 O10 79.24(7)
C1 Mo3 O10 129.23(8)
O16 Mo3 O10 148.39(6)
O12 Mo3 O10 80.70(7)
O4 Mo3 O3 143.35(7)
C1 Mo3 O3 140.33(8)
O16 Mo3 O3 72.59(7)
O12 Mo3 O3 75.71(7)
O10 Mo3 O3 75.90(7)
O4 Mo3 O14 77.27(6)
C1 Mo3 O14 127.89(8)
O16 Mo3 O14 82.01(7)
O12 Mo3 O14 150.60(6)
O10 Mo3 O14 87.76(6)
O3 Mo3 O14 75.27(7)
O4 Mo3 Mo1 46.20(5)
C1 Mo3 Mo1 47.97(7)
O16 Mo3 Mo1 126.88(5)
O12 Mo3 Mo1 82.17(5)
O10 Mo3 Mo1 83.48(4)
O3 Mo3 Mo1 151.77(5)
O14 Mo3 Mo1 123.45(5)
O4 Mo3 Mo2 46.27(5)
C1 Mo3 Mo2 47.87(7)
O16 Mo3 Mo2 82.64(5)
O12 Mo3 Mo2 126.65(5)
O10 Mo3 Mo2 125.50(5)
O3 Mo3 Mo2 148.17(5)
O14 Mo3 Mo2 81.88(4)
Mo1 Mo3 Mo2 60.051(9)
Mo1 O1 H1A 122(2)
Mo1 O1 H1B 120(2)
H1A O1 H1B 111(3)
Mo2 O2 H2A 122(3)
Mo2 O2 H2B 123(2)
H2A O2 H2B 112(3)
Mo3 O3 H3A 121(3)
Mo3 O3 H3B 122(2)
H3A O3 H3B 113(3)
Mo1 O4 Mo3 87.57(6)
Mo1 O4 Mo2 87.62(6)
Mo3 O4 Mo2 87.55(6)
C4 O5 Mo1 124.86(16)
C4 O6 Mo2 125.54(16)
C7 O7 Mo1 125.02(15)
C7 O8 Mo2 124.49(16)
C10 O9 Mo1 125.78(15)
C10 O10 Mo3 125.38(15)
C13 O11 Mo1 124.60(16)
C13 O12 Mo3 125.24(16)
C16 O13 Mo2 125.33(16)
C16 O14 Mo3 125.60(15)
C19 O15 Mo2 124.98(16)
C19 O16 Mo3 125.22(16)
C2 C1 Mo3 132.6(15)
C2A C1 Mo3 130.3(14)
C2 C1 Mo2 130.1(14)
C2A C1 Mo2 126.5(13)
Mo3 C1 Mo2 84.51(9)
C2 C1 Mo1 124.5(12)
C2A C1 Mo1 130.5(12)
Mo3 C1 Mo1 84.38(9)
Mo2 C1 Mo1 84.29(9)
C1 C2 C3 125(2)
C1 C2 H2C 106.2
C3 C2 H2C 106.2
C1 C2 H2D 106.2
C3 C2 H2D 106.2
H2C C2 H2D 106.4
C1 C2A H2E 109.5
C1 C2A H2F 109.5
H2E C2A H2F 109.5
C1 C2A H2G 109.5
H2E C2A H2G 109.5
H2F C2A H2G 109.5
C2 C3 H3C 109.5
C2 C3 H3D 109.5
H3C C3 H3D 109.5
C2 C3 H3E 109.5
H3C C3 H3E 109.5
H3D C3 H3E 109.5
O5 C4 O6 123.9(2)
O5 C4 C5 118.9(2)
O6 C4 C5 117.2(2)
C6 C5 C4 114.7(2)
C6 C5 H5A 108.6
C4 C5 H5A 108.6
C6 C5 H5B 108.6
C4 C5 H5B 108.6
H5A C5 H5B 107.6
C5 C6 H6A 109.5
C5 C6 H6B 109.5
H6A C6 H6B 109.5
C5 C6 H6C 109.5
H6A C6 H6C 109.5
H6B C6 H6C 109.5
O8 C7 O7 125.0(2)
O8 C7 C8 117.8(2)
O7 C7 C8 117.3(2)
C7 C8 C9 112.0(2)
C7 C8 H8A 109.2
C9 C8 H8A 109.2
C7 C8 H8B 109.2
C9 C8 H8B 109.2
H8A C8 H8B 107.9
C8 C9 H9A 109.5
C8 C9 H9B 109.5
H9A C9 H9B 109.5
C8 C9 H9C 109.5
H9A C9 H9C 109.5
H9B C9 H9C 109.5
O10 C10 O9 123.2(2)
O10 C10 C11 119.1(2)
O9 C10 C11 117.7(2)
C10 C11 C12 114.3(2)
C10 C11 H11A 108.7
C12 C11 H11A 108.7
C10 C11 H11B 108.7
C12 C11 H11B 108.7
H11A C11 H11B 107.6
C11 C12 H12A 109.5
C11 C12 H12B 109.5
H12A C12 H12B 109.5
C11 C12 H12C 109.5
H12A C12 H12C 109.5
H12B C12 H12C 109.5
O11 C13 O12 124.6(2)
O11 C13 C14 117.4(2)
O12 C13 C14 118.0(2)
C13 C14 C15 113.5(2)
C13 C14 H14A 108.9
C15 C14 H14A 108.9
C13 C14 H14B 108.9
C15 C14 H14B 108.9
H14A C14 H14B 107.7
C14 C15 H15A 109.5
C14 C15 H15B 109.5
H15A C15 H15B 109.5
C14 C15 H15C 109.5
H15A C15 H15C 109.5
H15B C15 H15C 109.5
O13 C16 O14 123.5(2)
O13 C16 C17 119.3(2)
O14 C16 C17 117.2(2)
C16 C17 C18 113.9(2)
C16 C17 H17A 108.8
C18 C17 H17A 108.8
C16 C17 H17B 108.8
C18 C17 H17B 108.8
H17A C17 H17B 107.7
C17 C18 H18A 109.5
C17 C18 H18B 109.5
H18A C18 H18B 109.5
C17 C18 H18C 109.5
H18A C18 H18C 109.5
H18B C18 H18C 109.5
O15 C19 O16 124.4(2)
O15 C19 C20 117.5(2)
O16 C19 C20 118.1(2)
C19 C20 C21 112.4(2)
C19 C20 H20A 109.1
C21 C20 H20A 109.1
C19 C20 H20B 109.1
C21 C20 H20B 109.1
H20A C20 H20B 107.8
C20 C21 H21A 109.5
C20 C21 H21B 109.5
H21A C21 H21B 109.5
C20 C21 H21C 109.5
H21A C21 H21C 109.5
H21B C21 H21C 109.5
H21D O21 H21E 106(4)
H22A O22 H22B 102(3)
H23A O23 H23B 108(4)
H24A O24 H24B 111(4)

loop_
_geom_bond_atom_site_label_1
_geom_bond_atom_site_label_2
_geom_bond_distance
Mo1 O4 1.9982(16)
Mo1 C1 2.064(2)
Mo1 O11 2.1097(17)
Mo1 O7 2.1163(17)
Mo1 O5 2.1314(17)
Mo1 O1 2.1457(17)
Mo1 O9 2.1497(17)
Mo1 Mo3 2.7658(4)
Mo1 Mo2 2.7690(4)
Mo2 O4 2.0018(16)
Mo2 C1 2.062(2)
Mo2 O8 2.1121(17)
Mo2 O15 2.1165(17)
Mo2 O13 2.1280(17)
Mo2 O2 2.1334(18)
Mo2 O6 2.1526(17)
Mo2 Mo3 2.7679(3)
Mo3 O4 1.9992(16)
Mo3 C1 2.054(2)
Mo3 O16 2.1146(17)
Mo3 O12 2.1245(17)
Mo3 O10 2.1263(17)
Mo3 O3 2.1362(17)
Mo3 O14 2.1558(16)
O1 H1A 0.835(10)
O1 H1B 0.834(10)
O2 H2A 0.835(10)
O2 H2B 0.833(10)
O3 H3A 0.839(10)
O3 H3B 0.839(10)
O5 C4 1.259(3)
O6 C4 1.267(3)
O7 C7 1.262(3)
O8 C7 1.258(3)
O9 C10 1.270(3)
O10 C10 1.263(3)
O11 C13 1.260(3)
O12 C13 1.261(3)
O13 C16 1.254(3)
O14 C16 1.272(3)
O15 C19 1.261(3)
O16 C19 1.261(3)
C1 C2 1.46(4)
C1 C2A 1.56(4)
C2 C3 1.58(4)
C2 H2C 0.9900
C2 H2D 0.9900
C2A H2E 0.9800
C2A H2F 0.9800
C2A H2G 0.9800
C3 H3C 0.9800
C3 H3D 0.9800
C3 H3E 0.9800
C4 C5 1.509(4)
C5 C6 1.502(4)
C5 H5A 0.9900
C5 H5B 0.9900
C6 H6A 0.9800
C6 H6B 0.9800
C6 H6C 0.9800
C7 C8 1.515(3)
C8 C9 1.528(4)
C8 H8A 0.9900
C8 H8B 0.9900
C9 H9A 0.9800
C9 H9B 0.9800
C9 H9C 0.9800
C10 C11 1.506(3)
C11 C12 1.512(4)
C11 H11A 0.9900
C11 H11B 0.9900
C12 H12A 0.9800
C12 H12B 0.9800
C12 H12C 0.9800
C13 C14 1.514(4)
C14 C15 1.519(4)
C14 H14A 0.9900
C14 H14B 0.9900
C15 H15A 0.9800
C15 H15B 0.9800
C15 H15C 0.9800
C16 C17 1.507(3)
C17 C18 1.516(4)
C17 H17A 0.9900
C17 H17B 0.9900
C18 H18A 0.9800
C18 H18B 0.9800
C18 H18C 0.9800
C19 C20 1.513(4)
C20 C21 1.546(5)
C20 H20A 0.9900
C20 H20B 0.9900
C21 H21A 0.9800
C21 H21B 0.9800
C21 H21C 0.9800
O21 H21D 0.845(10)
O21 H21E 0.840(10)
O22 H22A 0.837(10)
O22 H22B 0.836(10)
O23 H23A 0.839(10)
O23 H23B 0.836(10)
O24 H24A 0.835(10)
O24 H24B 0.838(10)

loop_
_geom_hbond_atom_site_label_D
_geom_hbond_atom_site_label_H
_geom_hbond_atom_site_label_A
_geom_hbond_distance_DH
_geom_hbond_distance_HA
_geom_hbond_distance_DA
_geom_hbond_angle_DHA
_geom_hbond_site_symmetry_A
O1 H1A O9 0.835(10) 2.013(16) 2.804(2) 158(3) 2_655
O1 H1B O23 0.834(10) 1.821(12) 2.645(3) 169(4) 2_656
O2 H2A O22 0.835(10) 1.794(13) 2.615(3) 167(4) 2_656
O2 H2B O6 0.833(10) 1.985(16) 2.769(2) 157(3) 2_656
O3 H3A O24 0.839(10) 1.839(13) 2.664(3) 167(4) .
O3 H3B O14 0.839(10) 1.957(16) 2.746(2) 156(3) 2_665
O21 H21D O4 0.845(10) 1.952(11) 2.797(3) 177(4) .
O21 H21E O24 0.840(10) 1.943(12) 2.777(3) 171(4) 2_665
O22 H22A O21 0.837(10) 1.956(11) 2.792(3) 177(4) .
O22 H22B Br1 0.836(10) 2.603(19) 3.383(2) 156(4) 2_566
O23 H23A O21 0.839(10) 2.002(14) 2.826(3) 167(4) 1_556
O23 H23B Br1 0.836(10) 2.637(16) 3.439(2) 161(4) .
O24 H24A Br1 0.835(10) 2.474(15) 3.282(2) 163(4) 2_666
O24 H24B Br1 0.838(10) 2.490(15) 3.299(2) 163(3) 1_654

loop_
_geom_torsion_atom_site_label_1
_geom_torsion_atom_site_label_2
_geom_torsion_atom_site_label_3
_geom_torsion_atom_site_label_4
_geom_torsion
C1 Mo1 Mo2 O4 114.64(11)
O11 Mo1 Mo2 O4 110.39(9)
O7 Mo1 Mo2 O4 -163.32(8)
O5 Mo1 Mo2 O4 -80.98(8)
O1 Mo1 Mo2 O4 -124.11(12)
O9 Mo1 Mo2 O4 1.98(8)
Mo3 Mo1 Mo2 O4 56.42(6)
O4 Mo1 Mo2 C1 -114.64(11)
O11 Mo1 Mo2 C1 -4.24(10)
O7 Mo1 Mo2 C1 82.05(10)
O5 Mo1 Mo2 C1 164.38(10)
O1 Mo1 Mo2 C1 121.25(14)
O9 Mo1 Mo2 C1 -112.65(10)
Mo3 Mo1 Mo2 C1 -58.22(9)
O4 Mo1 Mo2 O8 163.56(8)
C1 Mo1 Mo2 O8 -81.80(10)
O11 Mo1 Mo2 O8 -86.04(7)
O7 Mo1 Mo2 O8 0.25(7)
O5 Mo1 Mo2 O8 82.58(7)
O1 Mo1 Mo2 O8 39.45(12)
O9 Mo1 Mo2 O8 165.55(7)
Mo3 Mo1 Mo2 O8 -140.02(5)
O4 Mo1 Mo2 O15 -109.30(9)
C1 Mo1 Mo2 O15 5.34(10)
O11 Mo1 Mo2 O15 1.09(8)
O7 Mo1 Mo2 O15 87.38(8)
O5 Mo1 Mo2 O15 169.72(7)
O1 Mo1 Mo2 O15 126.59(12)
O9 Mo1 Mo2 O15 -107.32(8)
Mo3 Mo1 Mo2 O15 -52.88(6)
O4 Mo1 Mo2 O13 -1.61(8)
C1 Mo1 Mo2 O13 113.03(10)
O11 Mo1 Mo2 O13 108.79(8)
O7 Mo1 Mo2 O13 -164.92(7)
O5 Mo1 Mo2 O13 -82.59(7)
O1 Mo1 Mo2 O13 -125.71(12)
O9 Mo1 Mo2 O13 0.38(8)
Mo3 Mo1 Mo2 O13 54.81(6)
O4 Mo1 Mo2 O2 123.67(11)
C1 Mo1 Mo2 O2 -121.69(13)
O11 Mo1 Mo2 O2 -125.94(11)
O7 Mo1 Mo2 O2 -39.65(11)
O5 Mo1 Mo2 O2 42.69(11)
O1 Mo1 Mo2 O2 -0.44(14)
O9 Mo1 Mo2 O2 125.65(11)
Mo3 Mo1 Mo2 O2 -179.92(10)
O4 Mo1 Mo2 O6 80.10(8)
C1 Mo1 Mo2 O6 -165.26(10)
O11 Mo1 Mo2 O6 -169.51(7)
O7 Mo1 Mo2 O6 -83.22(7)
O5 Mo1 Mo2 O6 -0.88(7)
O1 Mo1 Mo2 O6 -44.01(12)
O9 Mo1 Mo2 O6 82.08(7)
Mo3 Mo1 Mo2 O6 136.51(5)
O4 Mo1 Mo2 Mo3 -56.42(6)
C1 Mo1 Mo2 Mo3 58.22(9)
O11 Mo1 Mo2 Mo3 53.98(6)
O7 Mo1 Mo2 Mo3 140.27(5)
O5 Mo1 Mo2 Mo3 -137.40(5)
O1 Mo1 Mo2 Mo3 179.48(11)
O9 Mo1 Mo2 Mo3 -54.43(5)
C1 Mo1 Mo3 O4 -114.90(11)
O11 Mo1 Mo3 O4 164.67(8)
O7 Mo1 Mo3 O4 -108.41(9)
O5 Mo1 Mo3 O4 -0.98(8)
O1 Mo1 Mo3 O4 124.05(12)
O9 Mo1 Mo3 O4 80.66(8)
Mo2 Mo1 Mo3 O4 -56.44(6)
O4 Mo1 Mo3 C1 114.90(11)
O11 Mo1 Mo3 C1 -80.43(10)
O7 Mo1 Mo3 C1 6.49(10)
O5 Mo1 Mo3 C1 113.92(10)
O1 Mo1 Mo3 C1 -121.05(13)
O9 Mo1 Mo3 C1 -164.44(10)
Mo2 Mo1 Mo3 C1 58.47(9)
O4 Mo1 Mo3 O16 108.32(9)
C1 Mo1 Mo3 O16 -6.58(11)
O11 Mo1 Mo3 O16 -87.01(8)
O7 Mo1 Mo3 O16 -0.09(8)
O5 Mo1 Mo3 O16 107.34(8)
O1 Mo1 Mo3 O16 -127.63(11)
O9 Mo1 Mo3 O16 -171.02(8)
Mo2 Mo1 Mo3 O16 51.89(6)
O4 Mo1 Mo3 O12 -162.79(8)
C1 Mo1 Mo3 O12 82.30(10)
O11 Mo1 Mo3 O12 1.88(7)
O7 Mo1 Mo3 O12 88.79(8)
O5 Mo1 Mo3 O12 -163.77(7)
O1 Mo1 Mo3 O12 -38.75(11)
O9 Mo1 Mo3 O12 -82.13(7)
Mo2 Mo1 Mo3 O12 140.77(5)
O4 Mo1 Mo3 O10 -81.34(8)
C1 Mo1 Mo3 O10 163.76(10)
O11 Mo1 Mo3 O10 83.33(7)
O7 Mo1 Mo3 O10 170.25(7)
O5 Mo1 Mo3 O10 -82.31(7)
O1 Mo1 Mo3 O10 42.71(11)
O9 Mo1 Mo3 O10 -0.68(6)
Mo2 Mo1 Mo3 O10 -137.77(5)
O4 Mo1 Mo3 O3 -124.32(12)
C1 Mo1 Mo3 O3 120.78(14)
O11 Mo1 Mo3 O3 40.36(11)
O7 Mo1 Mo3 O3 127.27(12)
O5 Mo1 Mo3 O3 -125.29(12)
O1 Mo1 Mo3 O3 -0.27(14)
O9 Mo1 Mo3 O3 -43.66(11)
Mo2 Mo1 Mo3 O3 179.25(10)
O4 Mo1 Mo3 O14 1.61(8)
C1 Mo1 Mo3 O14 -113.29(10)
O11 Mo1 Mo3 O14 166.28(7)
O7 Mo1 Mo3 O14 -106.80(8)
O5 Mo1 Mo3 O14 0.63(8)
O1 Mo1 Mo3 O14 125.66(11)
O9 Mo1 Mo3 O14 82.27(7)
Mo2 Mo1 Mo3 O14 -54.82(5)
O4 Mo1 Mo3 Mo2 56.44(6)
C1 Mo1 Mo3 Mo2 -58.47(9)
O11 Mo1 Mo3 Mo2 -138.89(5)
O7 Mo1 Mo3 Mo2 -51.98(6)
O5 Mo1 Mo3 Mo2 55.46(6)
O1 Mo1 Mo3 Mo2 -179.52(10)
O9 Mo1 Mo3 Mo2 137.09(5)
C1 Mo2 Mo3 O4 114.96(11)
O8 Mo2 Mo3 O4 109.07(9)
O15 Mo2 Mo3 O4 -164.12(8)
O13 Mo2 Mo3 O4 -81.76(8)
O2 Mo2 Mo3 O4 -123.75(12)
O6 Mo2 Mo3 O4 1.53(8)
Mo1 Mo2 Mo3 O4 56.34(6)
O4 Mo2 Mo3 C1 -114.96(11)
O8 Mo2 Mo3 C1 -5.89(10)
O15 Mo2 Mo3 C1 80.92(10)
O13 Mo2 Mo3 C1 163.28(10)
O2 Mo2 Mo3 C1 121.29(14)
O6 Mo2 Mo3 C1 -113.43(10)
Mo1 Mo2 Mo3 C1 -58.62(9)
O4 Mo2 Mo3 O16 163.05(8)
C1 Mo2 Mo3 O16 -81.99(10)
O8 Mo2 Mo3 O16 -87.88(8)
O15 Mo2 Mo3 O16 -1.08(7)
O13 Mo2 Mo3 O16 81.28(7)
O2 Mo2 Mo3 O16 39.29(12)
O6 Mo2 Mo3 O16 164.57(7)
Mo1 Mo2 Mo3 O16 -140.61(5)
O4 Mo2 Mo3 O12 -107.69(9)
C1 Mo2 Mo3 O12 7.28(10)
O8 Mo2 Mo3 O12 1.38(8)
O15 Mo2 Mo3 O12 88.19(8)
O13 Mo2 Mo3 O12 170.55(8)
O2 Mo2 Mo3 O12 128.56(12)
O6 Mo2 Mo3 O12 -106.16(8)
Mo1 Mo2 Mo3 O12 -51.34(6)
O4 Mo2 Mo3 O10 -1.23(8)
C1 Mo2 Mo3 O10 113.73(10)
O8 Mo2 Mo3 O10 107.83(8)
O15 Mo2 Mo3 O10 -165.36(7)
O13 Mo2 Mo3 O10 -83.00(7)
O2 Mo2 Mo3 O10 -124.99(12)
O6 Mo2 Mo3 O10 0.29(8)
Mo1 Mo2 Mo3 O10 55.11(6)
O4 Mo2 Mo3 O3 124.33(11)
C1 Mo2 Mo3 O3 -120.71(13)
O8 Mo2 Mo3 O3 -126.60(11)
O15 Mo2 Mo3 O3 -39.79(10)
O13 Mo2 Mo3 O3 42.57(10)
O2 Mo2 Mo3 O3 0.58(14)
O6 Mo2 Mo3 O3 125.86(11)
Mo1 Mo2 Mo3 O3 -179.33(9)
O4 Mo2 Mo3 O14 80.12(8)
C1 Mo2 Mo3 O14 -164.92(10)
O8 Mo2 Mo3 O14 -170.81(7)
O15 Mo2 Mo3 O14 -84.00(7)
O13 Mo2 Mo3 O14 -1.64(6)
O2 Mo2 Mo3 O14 -43.63(11)
O6 Mo2 Mo3 O14 81.64(7)
Mo1 Mo2 Mo3 O14 136.46(5)
O4 Mo2 Mo3 Mo1 -56.34(6)
C1 Mo2 Mo3 Mo1 58.62(9)
O8 Mo2 Mo3 Mo1 52.73(6)
O15 Mo2 Mo3 Mo1 139.54(5)
O13 Mo2 Mo3 Mo1 -138.10(5)
O2 Mo2 Mo3 Mo1 179.91(11)
O6 Mo2 Mo3 Mo1 -54.82(5)
C1 Mo1 O4 Mo3 43.69(8)
O11 Mo1 O4 Mo3 -19.38(10)
O7 Mo1 O4 Mo3 108.37(8)
O5 Mo1 O4 Mo3 179.19(7)
O1 Mo1 O4 Mo3 -133.85(9)
O9 Mo1 O4 Mo3 -90.68(6)
Mo2 Mo1 O4 Mo3 87.64(6)
C1 Mo1 O4 Mo2 -43.95(8)
O11 Mo1 O4 Mo2 -107.02(8)
O7 Mo1 O4 Mo2 20.73(10)
O5 Mo1 O4 Mo2 91.54(7)
O1 Mo1 O4 Mo2 138.51(9)
O9 Mo1 O4 Mo2 -178.32(7)
Mo3 Mo1 O4 Mo2 -87.64(6)
C1 Mo3 O4 Mo1 -43.92(8)
O16 Mo3 O4 Mo1 -108.84(8)
O12 Mo3 O4 Mo1 21.26(10)
O10 Mo3 O4 Mo1 91.26(6)
O3 Mo3 O4 Mo1 139.13(9)
O14 Mo3 O4 Mo1 -178.62(7)
Mo2 Mo3 O4 Mo1 -87.72(6)
C1 Mo3 O4 Mo2 43.80(8)
O16 Mo3 O4 Mo2 -21.13(10)
O12 Mo3 O4 Mo2 108.97(8)
O10 Mo3 O4 Mo2 178.98(7)
O3 Mo3 O4 Mo2 -133.15(10)
O14 Mo3 O4 Mo2 -90.90(6)
Mo1 Mo3 O4 Mo2 87.72(6)
C1 Mo2 O4 Mo1 44.02(8)
O8 Mo2 O4 Mo1 -20.62(10)
O15 Mo2 O4 Mo1 107.52(8)
O13 Mo2 O4 Mo1 178.67(7)
O2 Mo2 O4 Mo1 -133.29(9)
O6 Mo2 O4 Mo1 -91.03(6)
Mo3 Mo2 O4 Mo1 87.66(6)
C1 Mo2 O4 Mo3 -43.64(8)
O8 Mo2 O4 Mo3 -108.28(8)
O15 Mo2 O4 Mo3 19.86(10)
O13 Mo2 O4 Mo3 91.01(6)
O2 Mo2 O4 Mo3 139.05(9)
O6 Mo2 O4 Mo3 -178.70(7)
Mo1 Mo2 O4 Mo3 -87.66(6)
O4 Mo1 O5 C4 -43.00(19)
C1 Mo1 O5 C4 18.6(2)
O11 Mo1 O5 C4 165.85(17)
O7 Mo1 O5 C4 86.85(19)
O1 Mo1 O5 C4 163.9(2)
O9 Mo1 O5 C4 -120.98(19)
Mo3 Mo1 O5 C4 -42.3(2)
Mo2 Mo1 O5 C4 3.61(18)
O4 Mo2 O6 C4 45.43(19)
C1 Mo2 O6 C4 -15.2(2)
O8 Mo2 O6 C4 -85.29(19)
O15 Mo2 O6 C4 -165.72(17)
O13 Mo2 O6 C4 125.21(19)
O2 Mo2 O6 C4 -159.3(2)
Mo3 Mo2 O6 C4 44.3(2)
Mo1 Mo2 O6 C4 -1.28(18)
O4 Mo1 O7 C7 -14.0(2)
C1 Mo1 O7 C7 49.3(2)
O11 Mo1 O7 C7 127.22(19)
O5 Mo1 O7 C7 -83.63(19)
O1 Mo1 O7 C7 -160.9(2)
O9 Mo1 O7 C7 -153.96(17)
Mo3 Mo1 O7 C7 44.4(2)
Mo2 Mo1 O7 C7 0.92(18)
O4 Mo2 O8 C7 13.3(2)
C1 Mo2 O8 C7 -49.91(19)
O15 Mo2 O8 C7 -127.77(19)
O13 Mo2 O8 C7 155.25(17)
O2 Mo2 O8 C7 157.8(2)
O6 Mo2 O8 C7 81.23(19)
Mo3 Mo2 O8 C7 -45.5(2)
Mo1 Mo2 O8 C7 -1.55(18)
O4 Mo1 O9 C10 46.18(18)
C1 Mo1 O9 C10 -15.2(2)
O11 Mo1 O9 C10 -84.79(19)
O7 Mo1 O9 C10 -165.80(17)
O5 Mo1 O9 C10 125.42(19)
O1 Mo1 O9 C10 -158.9(2)
Mo3 Mo1 O9 C10 -0.63(18)
Mo2 Mo1 O9 C10 44.7(2)
O4 Mo3 O10 C10 -44.16(18)
C1 Mo3 O10 C10 18.0(2)
O16 Mo3 O10 C10 167.58(17)
O12 Mo3 O10 C10 85.51(19)
O3 Mo3 O10 C10 163.0(2)
O14 Mo3 O10 C10 -121.62(19)
Mo1 Mo3 O10 C10 2.42(18)
Mo2 Mo3 O10 C10 -43.3(2)
O4 Mo1 O11 C13 11.6(2)
C1 Mo1 O11 C13 -50.5(2)
O7 Mo1 O11 C13 -128.95(19)
O5 Mo1 O11 C13 154.79(18)
O1 Mo1 O11 C13 156.8(2)
O9 Mo1 O11 C13 80.36(19)
Mo3 Mo1 O11 C13 -2.40(18)
Mo2 Mo1 O11 C13 -47.3(2)
O4 Mo3 O12 C13 -17.8(2)
C1 Mo3 O12 C13 46.1(2)
O16 Mo3 O12 C13 124.3(2)
O10 Mo3 O12 C13 -87.1(2)
O3 Mo3 O12 C13 -164.8(2)
O14 Mo3 O12 C13 -155.29(18)
Mo1 Mo3 O12 C13 -2.48(19)
Mo2 Mo3 O12 C13 40.6(2)
O4 Mo2 O13 C16 -42.71(19)
C1 Mo2 O13 C16 19.7(2)
O8 Mo2 O13 C16 167.27(17)
O15 Mo2 O13 C16 87.45(19)
O2 Mo2 O13 C16 164.8(2)
O6 Mo2 O13 C16 -120.19(19)
Mo3 Mo2 O13 C16 3.85(18)
Mo1 Mo2 O13 C16 -41.5(2)
O4 Mo3 O14 C16 47.39(19)
C1 Mo3 O14 C16 -13.6(2)
O16 Mo3 O14 C16 -83.13(19)
O12 Mo3 O14 C16 -166.66(17)
O10 Mo3 O14 C16 126.86(19)
O3 Mo3 O14 C16 -157.1(2)
Mo1 Mo3 O14 C16 46.2(2)
Mo2 Mo3 O14 C16 0.52(18)
O4 Mo2 O15 C19 -12.7(2)
C1 Mo2 O15 C19 49.7(2)
O8 Mo2 O15 C19 128.40(19)
O13 Mo2 O15 C19 -82.90(19)
O2 Mo2 O15 C19 -160.0(2)
O6 Mo2 O15 C19 -153.53(18)
Mo3 Mo2 O15 C19 1.60(18)
Mo1 Mo2 O15 C19 45.7(2)
O4 Mo3 O16 C19 16.4(2)
C1 Mo3 O16 C19 -47.2(2)
O12 Mo3 O16 C19 -125.28(19)
O10 Mo3 O16 C19 156.32(18)
O3 Mo3 O16 C19 161.0(2)
O14 Mo3 O16 C19 83.98(19)
Mo1 Mo3 O16 C19 -42.2(2)
Mo2 Mo3 O16 C19 1.20(19)
O4 Mo3 C1 C2 175.3(17)
O16 Mo3 C1 C2 -52.4(17)
O12 Mo3 C1 C2 43.7(17)
O10 Mo3 C1 C2 111.9(17)
O3 Mo3 C1 C2 -7.5(17)
O14 Mo3 C1 C2 -123.2(17)
Mo1 Mo3 C1 C2 133.0(17)
Mo2 Mo3 C1 C2 -142.3(17)
O4 Mo3 C1 C2A -177.1(16)
O16 Mo3 C1 C2A -44.8(16)
O12 Mo3 C1 C2A 51.3(16)
O10 Mo3 C1 C2A 119.5(16)
O3 Mo3 C1 C2A 0.1(16)
O14 Mo3 C1 C2A -115.6(16)
Mo1 Mo3 C1 C2A 140.6(16)
Mo2 Mo3 C1 C2A -134.6(16)
O4 Mo3 C1 Mo2 -42.41(7)
O16 Mo3 C1 Mo2 89.86(8)
O12 Mo3 C1 Mo2 -174.06(8)
O10 Mo3 C1 Mo2 -105.80(9)
O3 Mo3 C1 Mo2 134.75(10)
O14 Mo3 C1 Mo2 19.05(12)
Mo1 Mo3 C1 Mo2 -84.78(8)
O4 Mo3 C1 Mo1 42.37(7)
O16 Mo3 C1 Mo1 174.64(9)
O12 Mo3 C1 Mo1 -89.28(8)
O10 Mo3 C1 Mo1 -21.02(13)
O3 Mo3 C1 Mo1 -140.47(9)
O14 Mo3 C1 Mo1 103.83(9)
Mo2 Mo3 C1 Mo1 84.78(8)
O4 Mo2 C1 C2 -173.7(17)
O8 Mo2 C1 C2 -40.9(17)
O15 Mo2 C1 C2 53.1(17)
O13 Mo2 C1 C2 122.3(17)
O2 Mo2 C1 C2 3.7(17)
O6 Mo2 C1 C2 -112.6(17)
Mo3 Mo2 C1 C2 143.9(17)
Mo1 Mo2 C1 C2 -131.3(17)
O4 Mo2 C1 C2A 179.9(16)
O8 Mo2 C1 C2A -47.3(16)
O15 Mo2 C1 C2A 46.8(16)
O13 Mo2 C1 C2A 116.0(16)
O2 Mo2 C1 C2A -2.7(16)
O6 Mo2 C1 C2A -118.9(16)
Mo3 Mo2 C1 C2A 137.5(16)
Mo1 Mo2 C1 C2A -137.6(16)
O4 Mo2 C1 Mo3 42.39(7)
O8 Mo2 C1 Mo3 175.20(9)
O15 Mo2 C1 Mo3 -90.73(8)
O13 Mo2 C1 Mo3 -21.54(12)
O2 Mo2 C1 Mo3 -140.16(9)
O6 Mo2 C1 Mo3 103.54(9)
Mo1 Mo2 C1 Mo3 84.87(8)
O4 Mo2 C1 Mo1 -42.48(7)
O8 Mo2 C1 Mo1 90.32(8)
O15 Mo2 C1 Mo1 -175.60(8)
O13 Mo2 C1 Mo1 -106.41(9)
O2 Mo2 C1 Mo1 134.96(10)
O6 Mo2 C1 Mo1 18.67(12)
Mo3 Mo2 C1 Mo1 -84.87(8)
O4 Mo1 C1 C2 178.4(18)
O11 Mo1 C1 C2 -47.7(18)
O7 Mo1 C1 C2 46.1(18)
O5 Mo1 C1 C2 115.6(18)
O1 Mo1 C1 C2 -3.9(18)
O9 Mo1 C1 C2 -119.5(18)
Mo3 Mo1 C1 C2 -139.2(18)
Mo2 Mo1 C1 C2 135.8(18)
O4 Mo1 C1 C2A 177.1(18)
O11 Mo1 C1 C2A -48.9(18)
O7 Mo1 C1 C2A 44.9(18)
O5 Mo1 C1 C2A 114.3(18)
O1 Mo1 C1 C2A -5.2(18)
O9 Mo1 C1 C2A -120.8(18)
Mo3 Mo1 C1 C2A -140.4(18)
Mo2 Mo1 C1 C2A 134.6(18)
O4 Mo1 C1 Mo3 -42.45(7)
O11 Mo1 C1 Mo3 91.48(8)
O7 Mo1 C1 Mo3 -174.69(9)
O5 Mo1 C1 Mo3 -105.25(9)
O1 Mo1 C1 Mo3 135.23(10)
O9 Mo1 C1 Mo3 19.64(12)
Mo2 Mo1 C1 Mo3 -85.02(8)
O4 Mo1 C1 Mo2 42.57(7)
O11 Mo1 C1 Mo2 176.50(8)
O7 Mo1 C1 Mo2 -89.66(8)
O5 Mo1 C1 Mo2 -20.23(12)
O1 Mo1 C1 Mo2 -139.75(9)
O9 Mo1 C1 Mo2 104.66(9)
Mo3 Mo1 C1 Mo2 85.02(8)
C2A C1 C2 C3 -59(26)
Mo3 C1 C2 C3 12(3)
Mo2 C1 C2 C3 -115(2)
Mo1 C1 C2 C3 130.3(18)
Mo1 O5 C4 O6 -5.8(3)
Mo1 O5 C4 C5 172.68(17)
Mo2 O6 C4 O5 4.5(3)
Mo2 O6 C4 C5 -174.00(17)
O5 C4 C5 C6 26.9(4)
O6 C4 C5 C6 -154.5(3)
Mo2 O8 C7 O7 2.8(3)
Mo2 O8 C7 C8 -177.47(16)
Mo1 O7 C7 O8 -2.5(3)
Mo1 O7 C7 C8 177.83(16)
O8 C7 C8 C9 138.6(2)
O7 C7 C8 C9 -41.7(3)
Mo3 O10 C10 O9 -3.7(3)
Mo3 O10 C10 C11 174.86(16)
Mo1 O9 C10 O10 2.7(3)
Mo1 O9 C10 C11 -175.89(16)
O10 C10 C11 C12 30.9(4)
O9 C10 C11 C12 -150.5(3)
Mo1 O11 C13 O12 1.3(4)
Mo1 O11 C13 C14 179.24(17)
Mo3 O12 C13 O11 1.5(4)
Mo3 O12 C13 C14 -176.42(17)
O11 C13 C14 C15 141.5(3)
O12 C13 C14 C15 -40.5(3)
Mo2 O13 C16 O14 -4.7(3)
Mo2 O13 C16 C17 173.78(16)
Mo3 O14 C16 O13 2.2(3)
Mo3 O14 C16 C17 -176.30(16)
O13 C16 C17 C18 29.7(4)
O14 C16 C17 C18 -151.7(3)
Mo2 O15 C19 O16 -1.2(3)
Mo2 O15 C19 C20 179.52(17)
Mo3 O16 C19 O15 -0.4(4)
Mo3 O16 C19 C20 178.86(18)
O15 C19 C20 C21 -41.7(4)
O16 C19 C20 C21 139.0(3)
